data_1544171
loop_
_publ_author_name
'Qian, Mingxing'
'Engler-Chiurazzi, Elizabeth B'
'Lewis, Sara E.'
'Rath, Nigam P.'
'Simpkins, James W.'
'Covey, Douglas F.'

_publ_section_title
;
 Structure-activity studies of non-steroid analogues structurally-related
 to neuroprotective estrogens.
;
_journal_issue 41
_journal_name_full 'Organic &amp; biomolecular chemistry'
_journal_page_first 9790
_journal_page_last 9805
_journal_paper_doi 10.1039/c6ob01726f
_journal_volume 14
_journal_year 2016
_chemical_absolute_configuration ad
_chemical_formula_moiety 'C18 H24 O2, 0.5(C H2 Cl2)'
_chemical_formula_sum 'C18.5 H25 Cl O2'
_chemical_formula_weight 314.83
_space_group_crystal_system monoclinic
_space_group_IT_number 4
_space_group_name_Hall 'P 2yb'
_space_group_name_H-M_alt 'P 1 21 1'
_symmetry_space_group_name_Hall 'P 2yb'
_symmetry_space_group_name_H-M 'P 1 21 1'
_atom_sites_solution_hydrogens geom
_atom_sites_solution_primary direct
_atom_sites_solution_secondary difmap
_audit_creation_method SHELXL-2014/7
_audit_update_record
;
2016-02-01 deposited with the CCDC.
2016-09-20 downloaded from the CCDC.
;
_cell_angle_alpha 90
_cell_angle_beta 92.162(3)
_cell_angle_gamma 90
_cell_formula_units_Z 4
_cell_length_a 7.6590(4)
_cell_length_b 20.7140(10)
_cell_length_c 10.7415(6)
_cell_measurement_reflns_used 9984
_cell_measurement_temperature 100(2)
_cell_measurement_theta_max 24.63
_cell_measurement_theta_min 2.66
_cell_volume 1702.91(15)
_computing_cell_refinement 'SAINT V8.34A (Bruker AXS Inc., 2013)'
_computing_data_collection 'Bruker APEX2'
_computing_data_reduction 'SAINT V8.34A (Bruker AXS Inc., 2013)'
_computing_molecular_graphics 'Bruker SHELXTL'
_computing_publication_material 'Bruker SHELXTL'
_computing_structure_refinement 'SHELXL-2014/7 (Sheldrick, 2014)'
_computing_structure_solution 'SHELXT-2013 (Sheldrick, 2008)'
_diffrn_ambient_temperature 100(2)
_diffrn_measured_fraction_theta_full 1.000
_diffrn_measured_fraction_theta_max 0.999
_diffrn_measurement_device_type 'Bruker APEX-II CCD'
_diffrn_measurement_method '\f and \w scans'
_diffrn_radiation_type MoK\a
_diffrn_radiation_wavelength 0.71073
_diffrn_reflns_av_R_equivalents 0.0524
_diffrn_reflns_av_unetI/netI 0.0520
_diffrn_reflns_Laue_measured_fraction_full 1.000
_diffrn_reflns_Laue_measured_fraction_max 0.999
_diffrn_reflns_limit_h_max 9
_diffrn_reflns_limit_h_min -9
_diffrn_reflns_limit_k_max 24
_diffrn_reflns_limit_k_min -25
_diffrn_reflns_limit_l_max 12
_diffrn_reflns_limit_l_min -12
_diffrn_reflns_number 38876
_diffrn_reflns_point_group_measured_fraction_full 0.995
_diffrn_reflns_point_group_measured_fraction_max 0.991
_diffrn_reflns_theta_full 25.000
_diffrn_reflns_theta_max 25.449
_diffrn_reflns_theta_min 1.897
_exptl_absorpt_coefficient_mu 0.228
_exptl_absorpt_correction_T_max 0.7452
_exptl_absorpt_correction_T_min 0.6628
_exptl_absorpt_correction_type multi-scan
_exptl_absorpt_process_details 'SADABS V2014/5 (Bruker AXS Inc.)'
_exptl_crystal_colour colourless
_exptl_crystal_density_diffrn 1.228
_exptl_crystal_density_method 'not measured'
_exptl_crystal_description plate
_exptl_crystal_F_000 676
_exptl_crystal_size_max 0.227
_exptl_crystal_size_mid 0.195
_exptl_crystal_size_min 0.078
_refine_diff_density_max 0.201
_refine_diff_density_min -0.164
_refine_diff_density_rms 0.037
_refine_ls_abs_structure_details
; 
 Flack x determined using 1913 quotients [(I+)-(I-)]/[(I+)+(I-)] 
 (Parsons, Flack and Wagner, Acta Cryst. B69 (2013) 249-259). 
;
_refine_ls_abs_structure_Flack 0.9(5)
_refine_ls_extinction_method none
_refine_ls_goodness_of_fit_ref 1.033
_refine_ls_hydrogen_treatment constr
_refine_ls_matrix_type full
_refine_ls_number_parameters 367
_refine_ls_number_reflns 6242
_refine_ls_number_restraints 1
_refine_ls_restrained_S_all 1.033
_refine_ls_R_factor_all 0.0677
_refine_ls_R_factor_gt 0.0444
_refine_ls_shift/su_max 0.006
_refine_ls_shift/su_mean 0.000
_refine_ls_structure_factor_coef Fsqd
_refine_ls_weighting_details 'w=1/[\s^2^(Fo^2^)+(0.0493P)^2^+0.2383P] where P=(Fo^2^+2Fc^2^)/3'
_refine_ls_weighting_scheme calc
_refine_ls_wR_factor_gt 0.0932
_refine_ls_wR_factor_ref 0.1010
_reflns_Friedel_coverage 0.925
_reflns_Friedel_fraction_full 0.990
_reflns_Friedel_fraction_max 0.982
_reflns_number_gt 4814
_reflns_number_total 6242
_reflns_threshold_expression 'I > 2\s(I)'
_cod_data_source_file c6ob01726f3.cif
_cod_data_source_block d27909_sq
_cod_depositor_comments
;
Adding full bibliography for 1544171--1544174.cif.

2019-02-26
Z value and formula fixed to values more according to usual
chemical conventions.                 miguel
;
_cod_original_formula_sum 'C37 H50 Cl2 O4'
_cod_original_formula_weight 629.67
_cod_original_formula_moiety '2(C18 H24 O2), C H2 Cl2'
_cod_original_formula_units_Z 2
_cod_database_code 1544171
_shelx_shelxl_version_number 2014/7
_shelx_space_group_comment
; 
The symmetry employed for this shelxl refinement is uniquely defined 
by the following loop, which should always be used as a source of 
symmetry information in preference to the above space-group names. 
They are only intended as comments. 
;
_shelx_estimated_absorpt_t_min 0.950
_shelx_estimated_absorpt_t_max 0.982

loop_
_space_group_symop_operation_xyz
'x, y, z'
'-x, y+1/2, -z'

loop_
_atom_site_label
_atom_site_type_symbol
_atom_site_fract_x
_atom_site_fract_y
_atom_site_fract_z
_atom_site_U_iso_or_equiv
_atom_site_adp_type
_atom_site_occupancy
_atom_site_site_symmetry_order
_atom_site_calc_flag
_atom_site_refinement_flags_posn
_atom_site_refinement_flags_adp
O1 O 0.4143(3) 0.16758(14) 0.6705(3) 0.0447(7) Uani 1 1 d . .
H1 H 0.4694 0.1495 0.7300 0.067 Uiso 1 1 calc R U
O7 O -0.0772(3) 0.63136(11) 0.3240(2) 0.0300(6) Uani 1 1 d . .
H7 H -0.1815 0.6409 0.3371 0.045 Uiso 1 1 calc R U
O1' O 0.9349(3) 0.13566(11) -0.0865(2) 0.0346(6) Uani 1 1 d . .
H1' H 0.9694 0.1453 -0.1574 0.052 Uiso 1 1 calc R U
O7' O 0.4027(3) 0.61180(10) 0.1295(2) 0.0282(6) Uani 1 1 d . .
H7' H 0.3001 0.6205 0.1048 0.042 Uiso 1 1 calc R U
C1 C 0.5215(5) 0.21726(19) 0.6188(4) 0.0401(10) Uani 1 1 d . .
H1A H 0.5828 0.2412 0.6885 0.048 Uiso 1 1 calc R U
C2 C 0.6586(5) 0.1905(2) 0.5314(4) 0.0497(11) Uani 1 1 d . .
H2A H 0.6200 0.1487 0.4955 0.060 Uiso 1 1 calc R U
H2B H 0.7721 0.1843 0.5769 0.060 Uiso 1 1 calc R U
C3 C 0.6746(6) 0.2420(2) 0.4274(5) 0.0535(12) Uani 1 1 d . .
H3A H 0.7979 0.2549 0.4182 0.064 Uiso 1 1 calc R U
H3B H 0.6270 0.2256 0.3465 0.064 Uiso 1 1 calc R U
C4 C 0.5044(5) 0.34984(17) 0.3829(3) 0.0315(8) Uani 1 1 d . .
H4A H 0.4245 0.3307 0.3184 0.038 Uiso 1 1 calc R U
H4B H 0.6056 0.3685 0.3409 0.038 Uiso 1 1 calc R U
C5 C 0.3424(4) 0.45506(16) 0.3576(3) 0.0259(8) Uani 1 1 d . .
H5A H 0.4273 0.4911 0.3589 0.031 Uiso 1 1 calc R U
H5B H 0.3405 0.4361 0.2729 0.031 Uiso 1 1 calc R U
C6 C 0.1231(4) 0.54492(15) 0.3474(3) 0.0222(7) Uani 1 1 d . .
H6 H 0.2098 0.5718 0.3135 0.027 Uiso 1 1 calc R U
C7 C -0.0443(4) 0.56926(16) 0.3635(3) 0.0261(8) Uani 1 1 d . .
C8 C -0.1691(4) 0.52984(17) 0.4144(3) 0.0313(9) Uani 1 1 d . .
H8 H -0.2830 0.5460 0.4276 0.038 Uiso 1 1 calc R U
C9 C -0.1274(4) 0.46723(18) 0.4458(3) 0.0348(9) Uani 1 1 d . .
H9 H -0.2138 0.4403 0.4801 0.042 Uiso 1 1 calc R U
C10 C 0.0917(4) 0.37450(18) 0.4663(3) 0.0333(9) Uani 1 1 d . .
H10A H 0.1013 0.3470 0.3914 0.040 Uiso 1 1 calc R U
H10B H 0.0029 0.3554 0.5198 0.040 Uiso 1 1 calc R U
C11 C 0.3234(5) 0.31749(19) 0.6118(3) 0.0351(9) Uani 1 1 d . .
H11A H 0.4017 0.3308 0.6826 0.042 Uiso 1 1 calc R U
H11B H 0.2174 0.2985 0.6470 0.042 Uiso 1 1 calc R U
C12 C 0.2893(5) 0.22881(19) 0.4502(4) 0.0428(10) Uani 1 1 d . .
H12A H 0.3418 0.1876 0.4268 0.064 Uiso 1 1 calc R U
H12B H 0.2661 0.2549 0.3753 0.064 Uiso 1 1 calc R U
H12C H 0.1794 0.2206 0.4914 0.064 Uiso 1 1 calc R U
C3A C 0.5667(4) 0.29802(17) 0.4730(3) 0.0314(9) Uani 1 1 d . .
H3A1 H 0.6397 0.3202 0.5393 0.038 Uiso 1 1 calc R U
C4A C 0.4096(4) 0.40282(16) 0.4518(3) 0.0252(8) Uani 1 1 d . .
H4A1 H 0.5001 0.4245 0.5069 0.030 Uiso 1 1 calc R U
C5A C 0.1641(4) 0.48216(15) 0.3803(3) 0.0233(8) Uani 1 1 d . .
C9A C 0.0381(4) 0.44253(17) 0.4284(3) 0.0295(8) Uani 1 1 d . .
C10A C 0.2694(4) 0.37810(18) 0.5380(3) 0.0297(8) Uani 1 1 d . .
H10C H 0.2561 0.4127 0.6018 0.036 Uiso 1 1 calc R U
C11A C 0.4151(4) 0.26512(18) 0.5394(3) 0.0307(8) Uani 1 1 d . .
C1' C 1.0041(4) 0.17998(16) 0.0020(3) 0.0294(8) Uani 1 1 d . .
H1'1 H 0.9671 0.1653 0.0857 0.035 Uiso 1 1 calc R U
C2' C 1.2061(5) 0.18265(18) 0.0069(4) 0.0399(10) Uani 1 1 d . .
H2'1 H 1.2523 0.1735 -0.0761 0.048 Uiso 1 1 calc R U
H2'2 H 1.2553 0.1508 0.0674 0.048 Uiso 1 1 calc R U
C3' C 1.2531(5) 0.25268(18) 0.0489(4) 0.0455(11) Uani 1 1 d . .
H3'1 H 1.3334 0.2523 0.1233 0.055 Uiso 1 1 calc R U
H3'2 H 1.3087 0.2767 -0.0187 0.055 Uiso 1 1 calc R U
C4' C 1.0610(4) 0.35508(17) 0.0786(3) 0.0316(9) Uani 1 1 d . .
H4'1 H 1.0850 0.3718 -0.0053 0.038 Uiso 1 1 calc R U
H4'2 H 1.1483 0.3739 0.1384 0.038 Uiso 1 1 calc R U
C5' C 0.8594(4) 0.44913(16) 0.0938(3) 0.0289(8) Uani 1 1 d . .
H5'1 H 0.9068 0.4714 0.1694 0.035 Uiso 1 1 calc R U
H5'2 H 0.9336 0.4613 0.0240 0.035 Uiso 1 1 calc R U
C6' C 0.6193(4) 0.53180(16) 0.1122(3) 0.0239(8) Uani 1 1 d . .
H6' H 0.6940 0.5570 0.1654 0.029 Uiso 1 1 calc R U
C7' C 0.4515(4) 0.55316(15) 0.0811(3) 0.0238(8) Uani 1 1 d . .
C8' C 0.3425(4) 0.51681(16) 0.0042(3) 0.0289(8) Uani 1 1 d . .
H8' H 0.2270 0.5311 -0.0159 0.035 Uiso 1 1 calc R U
C9' C 0.4033(4) 0.45895(17) -0.0436(3) 0.0302(8) Uani 1 1 d . .
H9' H 0.3283 0.4340 -0.0971 0.036 Uiso 1 1 calc R U
C10' C 0.6446(4) 0.37412(17) -0.0597(3) 0.0293(8) Uani 1 1 d . .
H10D H 0.7355 0.3826 -0.1207 0.035 Uiso 1 1 calc R U
H10E H 0.5509 0.3480 -0.1011 0.035 Uiso 1 1 calc R U
C11' C 0.7640(4) 0.26531(16) 0.0313(3) 0.0272(8) Uani 1 1 d . .
H11C H 0.7476 0.2419 0.1104 0.033 Uiso 1 1 calc R U
H11D H 0.6774 0.2481 -0.0309 0.033 Uiso 1 1 calc R U
C12' C 0.9691(5) 0.27111(17) -0.1475(3) 0.0333(9) Uani 1 1 d . .
H12D H 1.0872 0.2602 -0.1728 0.050 Uiso 1 1 calc R U
H12E H 0.9512 0.3178 -0.1548 0.050 Uiso 1 1 calc R U
H12F H 0.8831 0.2486 -0.2016 0.050 Uiso 1 1 calc R U
C3B C 1.0789(4) 0.28272(17) 0.0790(3) 0.0313(9) Uani 1 1 d . .
H3B1 H 1.0502 0.2676 0.1642 0.038 Uiso 1 1 calc R U
C4B C 0.8757(4) 0.37616(17) 0.1144(3) 0.0269(8) Uani 1 1 d . .
H4B1 H 0.8691 0.3689 0.2062 0.032 Uiso 1 1 calc R U
C5B C 0.6773(4) 0.47385(16) 0.0657(3) 0.0244(8) Uani 1 1 d . .
C9B C 0.5707(4) 0.43698(16) -0.0150(3) 0.0259(8) Uani 1 1 d . .
C10B C 0.7239(4) 0.33730(16) 0.0523(3) 0.0267(8) Uani 1 1 d . .
H10F H 0.6305 0.3375 0.1149 0.032 Uiso 1 1 calc R U
C11B C 0.9474(4) 0.25041(16) -0.0131(3) 0.0252(8) Uani 1 1 d . .

loop_
_atom_site_aniso_label
_atom_site_aniso_U_11
_atom_site_aniso_U_22
_atom_site_aniso_U_33
_atom_site_aniso_U_23
_atom_site_aniso_U_13
_atom_site_aniso_U_12
O1 0.0292(14) 0.0531(17) 0.0508(17) 0.0305(14) -0.0109(12) -0.0102(13)
O7 0.0247(13) 0.0254(13) 0.0399(14) 0.0007(11) 0.0029(11) 0.0019(11)
O1' 0.0303(14) 0.0248(13) 0.0497(16) -0.0072(13) 0.0123(13) -0.0059(11)
O7' 0.0264(13) 0.0258(13) 0.0322(13) -0.0055(11) -0.0008(11) 0.0035(10)
C1 0.026(2) 0.042(2) 0.051(2) 0.023(2) -0.0071(18) -0.0062(17)
C2 0.033(2) 0.043(3) 0.072(3) 0.024(2) 0.003(2) 0.0067(19)
C3 0.047(3) 0.047(3) 0.067(3) 0.020(2) 0.019(2) 0.011(2)
C4 0.030(2) 0.030(2) 0.034(2) 0.0056(17) 0.0052(16) -0.0013(16)
C5 0.0232(18) 0.0280(19) 0.0267(17) 0.0072(15) 0.0030(14) -0.0063(16)
C6 0.0219(18) 0.026(2) 0.0185(16) -0.0027(14) 0.0008(13) -0.0068(14)
C7 0.0234(19) 0.026(2) 0.0285(18) 0.0003(16) -0.0031(15) 0.0004(15)
C8 0.0145(17) 0.041(2) 0.039(2) 0.0075(18) -0.0010(15) -0.0048(16)
C9 0.0173(18) 0.039(2) 0.048(2) 0.0141(19) 0.0021(16) -0.0095(16)
C10 0.0202(18) 0.039(2) 0.040(2) 0.0116(18) 0.0020(16) -0.0040(16)
C11 0.028(2) 0.046(2) 0.0312(19) 0.0139(18) 0.0044(16) -0.0029(17)
C12 0.043(2) 0.034(2) 0.050(3) 0.0155(19) -0.017(2) -0.0022(18)
C3A 0.0222(19) 0.031(2) 0.041(2) 0.0141(17) 0.0062(16) 0.0029(15)
C4A 0.0159(17) 0.034(2) 0.0259(17) 0.0039(15) 0.0010(14) -0.0034(15)
C5A 0.0203(18) 0.025(2) 0.0244(17) -0.0003(15) -0.0032(14) -0.0070(14)
C9A 0.0214(19) 0.032(2) 0.0350(19) 0.0057(17) -0.0021(15) -0.0073(15)
C10A 0.0227(18) 0.034(2) 0.0324(19) 0.0101(17) 0.0046(15) -0.0034(16)
C11A 0.0218(18) 0.037(2) 0.033(2) 0.0133(17) -0.0010(15) -0.0024(16)
C1' 0.031(2) 0.0245(19) 0.0328(19) -0.0017(17) 0.0084(16) -0.0016(16)
C2' 0.030(2) 0.037(2) 0.052(2) -0.011(2) -0.0018(18) 0.0062(17)
C3' 0.030(2) 0.040(2) 0.065(3) -0.017(2) -0.0077(19) 0.0061(19)
C4' 0.0197(18) 0.034(2) 0.040(2) -0.0111(17) -0.0025(16) -0.0014(16)
C5' 0.0244(19) 0.028(2) 0.0341(19) -0.0049(16) 0.0008(15) 0.0041(15)
C6' 0.0238(18) 0.0246(19) 0.0232(17) -0.0035(15) 0.0007(14) -0.0084(15)
C7' 0.0229(18) 0.0215(18) 0.0273(18) 0.0012(15) 0.0034(15) 0.0022(14)
C8' 0.0236(19) 0.027(2) 0.035(2) 0.0008(16) -0.0026(16) -0.0027(15)
C9' 0.0252(19) 0.032(2) 0.0330(19) -0.0049(17) -0.0080(15) -0.0066(16)
C10' 0.029(2) 0.033(2) 0.0264(18) -0.0090(17) -0.0011(15) 0.0025(16)
C11' 0.0208(18) 0.029(2) 0.0322(19) -0.0046(17) 0.0050(15) -0.0033(15)
C12' 0.042(2) 0.028(2) 0.0308(19) -0.0050(17) 0.0140(16) -0.0048(17)
C3B 0.025(2) 0.037(2) 0.0314(19) -0.0051(17) -0.0022(16) 0.0034(16)
C4B 0.0260(19) 0.031(2) 0.0236(17) -0.0040(16) 0.0018(14) 0.0002(16)
C5B 0.0213(18) 0.0251(19) 0.0268(17) -0.0003(15) 0.0011(15) -0.0019(14)
C9B 0.0275(19) 0.0248(19) 0.0251(17) -0.0003(15) -0.0026(15) -0.0016(15)
C10B 0.0211(18) 0.029(2) 0.0305(19) -0.0062(16) 0.0042(15) -0.0007(15)
C11B 0.0197(18) 0.0286(19) 0.0274(19) -0.0021(15) 0.0041(15) -0.0032(15)

loop_
_atom_type_symbol
_atom_type_description
_atom_type_scat_dispersion_real
_atom_type_scat_dispersion_imag
_atom_type_scat_source
C C 0.0033 0.0016 'International Tables Vol C Tables 4.2.6.8 and 6.1.1.4'
H H 0.0000 0.0000 'International Tables Vol C Tables 4.2.6.8 and 6.1.1.4'
O O 0.0106 0.0060 'International Tables Vol C Tables 4.2.6.8 and 6.1.1.4'
Cl Cl 0.1484 0.1585 'International Tables Vol C Tables 4.2.6.8 and 6.1.1.4'

loop_
_geom_angle_atom_site_label_1
_geom_angle_atom_site_label_2
_geom_angle_atom_site_label_3
_geom_angle
C1 O1 H1 109.5
C7 O7 H7 109.5
C1' O1' H1' 109.5
C7' O7' H7' 109.5
O1 C1 C11A 112.3(3)
O1 C1 C2 113.0(3)
C11A C1 C2 104.8(3)
O1 C1 H1A 108.9
C11A C1 H1A 108.9
C2 C1 H1A 108.9
C1 C2 C3 105.5(3)
C1 C2 H2A 110.6
C3 C2 H2A 110.6
C1 C2 H2B 110.6
C3 C2 H2B 110.6
H2A C2 H2B 108.8
C3A C3 C2 103.5(3)
C3A C3 H3A 111.1
C2 C3 H3A 111.1
C3A C3 H3B 111.1
C2 C3 H3B 111.1
H3A C3 H3B 109.0
C3A C4 C4A 110.2(3)
C3A C4 H4A 109.6
C4A C4 H4A 109.6
C3A C4 H4B 109.6
C4A C4 H4B 109.6
H4A C4 H4B 108.1
C5A C5 C4A 115.7(2)
C5A C5 H5A 108.4
C4A C5 H5A 108.4
C5A C5 H5B 108.4
C4A C5 H5B 108.4
H5A C5 H5B 107.4
C5A C6 C7 120.7(3)
C5A C6 H6 119.7
C7 C6 H6 119.7
O7 C7 C8 123.5(3)
O7 C7 C6 117.3(3)
C8 C7 C6 119.1(3)
C9 C8 C7 119.7(3)
C9 C8 H8 120.1
C7 C8 H8 120.1
C8 C9 C9A 121.4(3)
C8 C9 H9 119.3
C9A C9 H9 119.3
C9A C10 C10A 108.3(3)
C9A C10 H10A 110.0
C10A C10 H10A 110.0
C9A C10 H10B 110.0
C10A C10 H10B 110.0
H10A C10 H10B 108.4
C11A C11 C10A 116.1(3)
C11A C11 H11A 108.3
C10A C11 H11A 108.3
C11A C11 H11B 108.3
C10A C11 H11B 108.3
H11A C11 H11B 107.4
C11A C12 H12A 109.5
C11A C12 H12B 109.5
H12A C12 H12B 109.5
C11A C12 H12C 109.5
H12A C12 H12C 109.5
H12B C12 H12C 109.5
C4 C3A C3 120.0(3)
C4 C3A C11A 112.6(3)
C3 C3A C11A 103.9(3)
C4 C3A H3A1 106.5
C3 C3A H3A1 106.5
C11A C3A H3A1 106.5
C4 C4A C10A 114.2(3)
C4 C4A C5 109.7(3)
C10A C4A C5 113.8(3)
C4 C4A H4A1 106.1
C10A C4A H4A1 106.1
C5 C4A H4A1 106.1
C6 C5A C9A 120.0(3)
C6 C5A C5 120.6(3)
C9A C5A C5 119.3(3)
C5A C9A C9 119.1(3)
C5A C9A C10 117.8(3)
C9 C9A C10 123.1(3)
C4A C10A C11 113.9(3)
C4A C10A C10 109.9(3)
C11 C10A C10 115.8(3)
C4A C10A H10C 105.4
C11 C10A H10C 105.4
C10 C10A H10C 105.4
C11 C11A C1 115.2(3)
C11 C11A C12 112.2(3)
C1 C11A C12 110.0(3)
C11 C11A C3A 106.9(3)
C1 C11A C3A 98.6(3)
C12 C11A C3A 113.2(3)
O1' C1' C11B 116.8(3)
O1' C1' C2' 113.3(3)
C11B C1' C2' 104.4(3)
O1' C1' H1'1 107.3
C11B C1' H1'1 107.3
C2' C1' H1'1 107.3
C1' C2' C3' 105.2(3)
C1' C2' H2'1 110.7
C3' C2' H2'1 110.7
C1' C2' H2'2 110.7
C3' C2' H2'2 110.7
H2'1 C2' H2'2 108.8
C3B C3' C2' 104.4(3)
C3B C3' H3'1 110.9
C2' C3' H3'1 110.9
C3B C3' H3'2 110.9
C2' C3' H3'2 110.9
H3'1 C3' H3'2 108.9
C3B C4' C4B 111.4(3)
C3B C4' H4'1 109.3
C4B C4' H4'1 109.3
C3B C4' H4'2 109.3
C4B C4' H4'2 109.3
H4'1 C4' H4'2 108.0
C5B C5' C4B 115.7(3)
C5B C5' H5'1 108.4
C4B C5' H5'1 108.4
C5B C5' H5'2 108.4
C4B C5' H5'2 108.4
H5'1 C5' H5'2 107.4
C5B C6' C7' 119.8(3)
C5B C6' H6' 120.1
C7' C6' H6' 120.1
C8' C7' O7' 122.8(3)
C8' C7' C6' 120.4(3)
O7' C7' C6' 116.8(3)
C7' C8' C9' 119.3(3)
C7' C8' H8' 120.3
C9' C8' H8' 120.3
C9B C9' C8' 121.4(3)
C9B C9' H9' 119.3
C8' C9' H9' 119.3
C9B C10' C10B 108.9(3)
C9B C10' H10D 109.9
C10B C10' H10D 109.9
C9B C10' H10E 109.9
C10B C10' H10E 109.9
H10D C10' H10E 108.3
C11B C11' C10B 115.5(3)
C11B C11' H11C 108.4
C10B C11' H11C 108.4
C11B C11' H11D 108.4
C10B C11' H11D 108.4
H11C C11' H11D 107.5
C11B C12' H12D 109.5
C11B C12' H12E 109.5
H12D C12' H12E 109.5
C11B C12' H12F 109.5
H12D C12' H12F 109.5
H12E C12' H12F 109.5
C4' C3B C3' 119.3(3)
C4' C3B C11B 112.0(3)
C3' C3B C11B 104.2(3)
C4' C3B H3B1 106.9
C3' C3B H3B1 106.9
C11B C3B H3B1 106.9
C5' C4B C10B 113.3(3)
C5' C4B C4' 108.2(3)
C10B C4B C4' 115.3(3)
C5' C4B H4B1 106.5
C10B C4B H4B1 106.5
C4' C4B H4B1 106.5
C6' C5B C9B 120.8(3)
C6' C5B C5' 122.1(3)
C9B C5B C5' 117.0(3)
C9' C9B C5B 118.3(3)
C9' C9B C10' 124.7(3)
C5B C9B C10' 116.9(3)
C10' C10B C11' 116.3(3)
C10' C10B C4B 110.5(3)
C11' C10B C4B 114.6(3)
C10' C10B H10F 104.7
C11' C10B H10F 104.7
C4B C10B H10F 104.7
C12' C11B C1' 109.2(3)
C12' C11B C11' 111.9(3)
C1' C11B C11' 114.8(3)
C12' C11B C3B 113.3(3)
C1' C11B C3B 99.8(3)
C11' C11B C3B 107.3(3)

loop_
_geom_bond_atom_site_label_1
_geom_bond_atom_site_label_2
_geom_bond_distance
O1 C1 1.441(4)
O1 H1 0.8400
O7 C7 1.375(4)
O7 H7 0.8400
O1' C1' 1.411(4)
O1' H1' 0.8400
O7' C7' 1.378(4)
O7' H7' 0.8400
C1 C11A 1.524(5)
C1 C2 1.538(6)
C1 H1A 1.0000
C2 C3 1.552(6)
C2 H2A 0.9900
C2 H2B 0.9900
C3 C3A 1.516(6)
C3 H3A 0.9900
C3 H3B 0.9900
C4 C3A 1.511(5)
C4 C4A 1.523(5)
C4 H4A 0.9900
C4 H4B 0.9900
C5 C5A 1.505(4)
C5 C4A 1.556(5)
C5 H5A 0.9900
C5 H5B 0.9900
C6 C5A 1.380(4)
C6 C7 1.395(4)
C6 H6 0.9500
C7 C8 1.385(5)
C8 C9 1.374(5)
C8 H8 0.9500
C9 C9A 1.386(5)
C9 H9 0.9500
C10 C9A 1.519(5)
C10 C10A 1.540(5)
C10 H10A 0.9900
C10 H10B 0.9900
C11 C11A 1.522(5)
C11 C10A 1.533(5)
C11 H11A 0.9900
C11 H11B 0.9900
C12 C11A 1.530(5)
C12 H12A 0.9800
C12 H12B 0.9800
C12 H12C 0.9800
C3A C11A 1.544(5)
C3A H3A1 1.0000
C4A C10A 1.532(4)
C4A H4A1 1.0000
C5A C9A 1.382(4)
C10A H10C 1.0000
C1' C11B 1.529(5)
C1' C2' 1.547(5)
C1' H1'1 1.0000
C2' C3' 1.557(5)
C2' H2'1 0.9900
C2' H2'2 0.9900
C3' C3B 1.517(5)
C3' H3'1 0.9900
C3' H3'2 0.9900
C4' C3B 1.505(5)
C4' C4B 1.547(4)
C4' H4'1 0.9900
C4' H4'2 0.9900
C5' C5B 1.506(4)
C5' C4B 1.532(5)
C5' H5'1 0.9900
C5' H5'2 0.9900
C6' C5B 1.380(4)
C6' C7' 1.388(5)
C6' H6' 0.9500
C7' C8' 1.375(5)
C8' C9' 1.391(5)
C8' H8' 0.9500
C9' C9B 1.384(5)
C9' H9' 0.9500
C10' C9B 1.505(5)
C10' C10B 1.530(5)
C10' H10D 0.9900
C10' H10E 0.9900
C11' C11B 1.532(4)
C11' C10B 1.541(5)
C11' H11C 0.9900
C11' H11D 0.9900
C12' C11B 1.521(5)
C12' H12D 0.9800
C12' H12E 0.9800
C12' H12F 0.9800
C3B C11B 1.538(5)
C3B H3B1 1.0000
C4B C10B 1.545(5)
C4B H4B1 1.0000
C5B C9B 1.396(4)
C10B H10F 1.0000

loop_
_geom_hbond_atom_site_label_D
_geom_hbond_atom_site_label_H
_geom_hbond_atom_site_label_A
_geom_hbond_distance_DH
_geom_hbond_distance_HA
_geom_hbond_distance_DA
_geom_hbond_angle_DHA
_geom_hbond_site_symmetry_A
O1 H1 O7' 0.84 1.93 2.772(3) 177.4 2_646
O7 H7 O1 0.84 1.87 2.691(3) 167.4 2_556
O1' H1' O7 0.84 2.02 2.813(3) 157.4 2_645
C6 H6 O7' 0.95 2.65 3.517(4) 152.7 .

loop_
_geom_torsion_atom_site_label_1
_geom_torsion_atom_site_label_2
_geom_torsion_atom_site_label_3
_geom_torsion_atom_site_label_4
_geom_torsion
O1 C1 C2 C3 144.9(4)
C11A C1 C2 C3 22.3(4)
C1 C2 C3 C3A 7.9(5)
C5A C6 C7 O7 -177.5(3)
C5A C6 C7 C8 0.7(5)
O7 C7 C8 C9 176.8(3)
C6 C7 C8 C9 -1.3(5)
C7 C8 C9 C9A 0.5(5)
C4A C4 C3A C3 -176.3(3)
C4A C4 C3A C11A 61.0(4)
C2 C3 C3A C4 -161.9(3)
C2 C3 C3A C11A -35.0(4)
C3A C4 C4A C10A -49.6(4)
C3A C4 C4A C5 -178.7(3)
C5A C5 C4A C4 140.4(3)
C5A C5 C4A C10A 11.0(4)
C7 C6 C5A C9A 0.8(5)
C7 C6 C5A C5 177.2(3)
C4A C5 C5A C6 149.4(3)
C4A C5 C5A C9A -34.2(4)
C6 C5A C9A C9 -1.6(5)
C5 C5A C9A C9 -178.1(3)
C6 C5A C9A C10 -178.4(3)
C5 C5A C9A C10 5.1(5)
C8 C9 C9A C5A 1.0(5)
C8 C9 C9A C10 177.6(3)
C10A C10 C9A C5A 44.0(4)
C10A C10 C9A C9 -132.6(4)
C4 C4A C10A C11 41.0(4)
C5 C4A C10A C11 168.1(3)
C4 C4A C10A C10 -90.7(4)
C5 C4A C10A C10 36.3(4)
C11A C11 C10A C4A -43.5(4)
C11A C11 C10A C10 85.4(4)
C9A C10 C10A C4A -64.1(4)
C9A C10 C10A C11 165.2(3)
C10A C11 C11A C1 159.9(3)
C10A C11 C11A C12 -73.3(4)
C10A C11 C11A C3A 51.4(4)
O1 C1 C11A C11 81.1(4)
C2 C1 C11A C11 -155.9(3)
O1 C1 C11A C12 -46.9(4)
C2 C1 C11A C12 76.1(4)
O1 C1 C11A C3A -165.6(3)
C2 C1 C11A C3A -42.5(4)
C4 C3A C11A C11 -60.7(4)
C3 C3A C11A C11 167.9(3)
C4 C3A C11A C1 179.6(3)
C3 C3A C11A C1 48.2(4)
C4 C3A C11A C12 63.4(4)
C3 C3A C11A C12 -68.0(4)
O1' C1' C2' C3' 150.9(3)
C11B C1' C2' C3' 22.7(4)
C1' C2' C3' C3B 6.1(4)
C5B C6' C7' C8' 0.1(5)
C5B C6' C7' O7' -179.2(3)
O7' C7' C8' C9' 178.2(3)
C6' C7' C8' C9' -1.1(5)
C7' C8' C9' C9B 0.4(5)
C4B C4' C3B C3' -178.6(3)
C4B C4' C3B C11B 59.5(4)
C2' C3' C3B C4' -158.4(3)
C2' C3' C3B C11B -32.7(4)
C5B C5' C4B C10B 23.7(4)
C5B C5' C4B C4' 152.9(3)
C3B C4' C4B C5' -171.9(3)
C3B C4' C4B C10B -43.9(4)
C7' C6' C5B C9B 1.6(5)
C7' C6' C5B C5' 178.5(3)
C4B C5' C5B C6' 141.9(3)
C4B C5' C5B C9B -41.1(4)
C8' C9' C9B C5B 1.2(5)
C8' C9' C9B C10' 178.1(3)
C6' C5B C9B C9' -2.2(5)
C5' C5B C9B C9' -179.3(3)
C6' C5B C9B C10' -179.3(3)
C5' C5B C9B C10' 3.6(4)
C10B C10' C9B C9' -129.1(3)
C10B C10' C9B C5B 47.7(4)
C9B C10' C10B C11' 165.1(3)
C9B C10' C10B C4B -62.0(3)
C11B C11' C10B C10' 90.5(4)
C11B C11' C10B C4B -40.5(4)
C5' C4B C10B C10' 26.2(4)
C4' C4B C10B C10' -99.3(3)
C5' C4B C10B C11' 160.0(3)
C4' C4B C10B C11' 34.5(4)
O1' C1' C11B C12' -49.0(4)
C2' C1' C11B C12' 77.0(3)
O1' C1' C11B C11' 77.6(4)
C2' C1' C11B C11' -156.3(3)
O1' C1' C11B C3B -168.0(3)
C2' C1' C11B C3B -42.0(3)
C10B C11' C11B C12' -71.5(4)
C10B C11' C11B C1' 163.2(3)
C10B C11' C11B C3B 53.4(4)
C4' C3B C11B C12' 60.7(4)
C3' C3B C11B C12' -69.5(4)
C4' C3B C11B C1' 176.6(3)
C3' C3B C11B C1' 46.4(3)
C4' C3B C11B C11' -63.4(4)
C3' C3B C11B C11' 166.4(3)
